data_2225203
loop_
_publ_author_name
'Lee, See Mun'
'Ali, Hapipah Mohd'
'Lo, Kong Mun'
'Ng, Seik Weng'

_publ_section_title
Dicyclohexyl{3-hydroxy-<i>N</i>'-[1-(2-oxidophenyl-\k<i>O</i>)ethylidene]-2-naphthohydrazidato-\k^2^<i>N</i>',<i>O</i>}tin(IV)
_journal_coeditor_code CI5035
_journal_issue 3
_journal_name_full 'Acta Crystallographica Section E'
_journal_page_first m309
_journal_paper_doi 10.1107/S1600536810005829
_journal_volume 66
_journal_year 2010
_chemical_formula_iupac '[Sn (C6 H11)2 (C19 H14 N2 O3)]'
_chemical_formula_moiety 'C31 H36 N2 O3 Sn'
_chemical_formula_sum 'C31 H36 N2 O3 Sn'
_chemical_formula_weight 603.31
_chemical_name_systematic
;
Dicyclohexyl{3-hydroxy-<i>N</i>'-[1-(2-oxidophenyl-\k<i>O</i>)ethylidene]-2-
naphthohydrazidato-\k^2^<i>N</i>',<i>O</i>}tin(IV)
;
_space_group_IT_number 15
_symmetry_cell_setting monoclinic
_symmetry_space_group_name_Hall '-C 2yc'
_symmetry_space_group_name_H-M 'C 1 2/c 1'
_atom_sites_solution_hydrogens geom
_atom_sites_solution_primary direct
_atom_sites_solution_secondary difmap
_audit_creation_method SHELXL-97
_cell_angle_alpha 90.00
_cell_angle_beta 111.249(2)
_cell_angle_gamma 90.00
_cell_formula_units_Z 8
_cell_length_a 30.2358(4)
_cell_length_b 7.70300(10)
_cell_length_c 25.8528(4)
_cell_measurement_reflns_used 4113
_cell_measurement_temperature 293(2)
_cell_measurement_theta_max 20.3
_cell_measurement_theta_min 2.6
_cell_volume 5611.92(16)
_computing_cell_refinement 'SAINT (Bruker, 2009)'
_computing_data_collection 'APEX2 (Bruker, 2009)'
_computing_data_reduction 'SAINT (Bruker, 2009)'
_computing_molecular_graphics 'X-SEED (Barbour, 2001)'
_computing_publication_material 'publCIF (Westrip, 2010)'
_computing_structure_refinement 'SHELXL97 (Sheldrick, 2008)'
_computing_structure_solution 'SHELXS97 (Sheldrick, 2008)'
_diffrn_ambient_temperature 293(2)
_diffrn_measured_fraction_theta_full 0.999
_diffrn_measured_fraction_theta_max 0.999
_diffrn_measurement_device_type 'Bruker SMART APEX diffractometer'
_diffrn_measurement_method '\w scans'
_diffrn_radiation_monochromator graphite
_diffrn_radiation_source 'fine-focus sealed tube'
_diffrn_radiation_type MoK\a
_diffrn_radiation_wavelength 0.71073
_diffrn_reflns_av_R_equivalents 0.0467
_diffrn_reflns_av_sigmaI/netI 0.0443
_diffrn_reflns_limit_h_max 39
_diffrn_reflns_limit_h_min -39
_diffrn_reflns_limit_k_max 10
_diffrn_reflns_limit_k_min -10
_diffrn_reflns_limit_l_max 33
_diffrn_reflns_limit_l_min -33
_diffrn_reflns_number 26097
_diffrn_reflns_theta_full 27.50
_diffrn_reflns_theta_max 27.50
_diffrn_reflns_theta_min 1.69
_diffrn_standards_number 0
_exptl_absorpt_coefficient_mu 0.945
_exptl_absorpt_correction_T_max 0.9115
_exptl_absorpt_correction_T_min 0.7648
_exptl_absorpt_correction_type multi-scan
_exptl_absorpt_process_details '(SADABS; Sheldrick, 1996)'
_exptl_crystal_colour Yellow
_exptl_crystal_density_diffrn 1.428
_exptl_crystal_density_method 'not measured'
_exptl_crystal_description Block
_exptl_crystal_F_000 2480
_exptl_crystal_size_max 0.30
_exptl_crystal_size_mid 0.10
_exptl_crystal_size_min 0.10
_refine_diff_density_max 0.518
_refine_diff_density_min -0.431
_refine_ls_extinction_method none
_refine_ls_goodness_of_fit_ref 1.000
_refine_ls_hydrogen_treatment constr
_refine_ls_matrix_type full
_refine_ls_number_parameters 336
_refine_ls_number_reflns 6424
_refine_ls_number_restraints 0
_refine_ls_restrained_S_all 1.000
_refine_ls_R_factor_all 0.0836
_refine_ls_R_factor_gt 0.0427
_refine_ls_shift/su_max 0.001
_refine_ls_shift/su_mean 0.001
_refine_ls_structure_factor_coef Fsqd
_refine_ls_weighting_details 'calc w=1/[\s^2^(Fo^2^)+(0.0470P)^2^+3.9403P] where P=(Fo^2^+2Fc^2^)/3'
_refine_ls_weighting_scheme calc
_refine_ls_wR_factor_gt 0.0922
_refine_ls_wR_factor_ref 0.1113
_reflns_number_gt 3942
_reflns_number_total 6424
_reflns_threshold_expression I>2\s(I)
_cod_data_source_file ci5035.cif
_cod_data_source_block I
_cod_depositor_comments
;
The following automatic conversions were performed:
'_symmetry_cell_setting' value 'Monoclinic' changed to 'monoclinic'
according to '/home/saulius/struct/CIF-dictionaries/cif_core.dic'
dictionary named 'cif_core.dic' version 2.4.1 from 2010-06-29.

Automatic conversion script
Id: cif_fix_enum 1527 2010-12-29 10:47:43Z saulius 

The following automatic conversions were performed:

'_symmetry_cell_setting' value 'Monoclinic' changed to 'monoclinic'
according to /home/saulius/struct/CIF-dictionaries/cif_core.dic
dictionary named 'cif_core.dic' version 2.4.1 from 2010-06-29.

Automatic conversion script
Id: cif_fix_values 1715 2011-07-08 13:25:40Z adriana 
;
_cod_original_sg_symbol_H-M 'C 2/c'
_cod_database_code 2225203
_cod_database_fobs_code 2225203

loop_
_symmetry_equiv_pos_as_xyz
'x, y, z'
'-x, y, -z+1/2'
'x+1/2, y+1/2, z'
'-x+1/2, y+1/2, -z+1/2'
'-x, -y, -z'
'x, -y, z-1/2'
'-x+1/2, -y+1/2, -z'
'x+1/2, -y+1/2, z-1/2'

loop_
_atom_site_type_symbol
_atom_site_label
_atom_site_fract_x
_atom_site_fract_y
_atom_site_fract_z
_atom_site_U_iso_or_equiv
_atom_site_adp_type
_atom_site_calc_flag
_atom_site_refinement_flags
_atom_site_occupancy
_atom_site_disorder_assembly
_atom_site_disorder_group
Sn Sn1 0.607817(9) 0.32667(4) 0.446538(11) 0.06297(12) Uani d . 1 . .
O O1 0.59313(11) 0.1555(4) 0.38108(11) 0.0778(8) Uani d . 1 . .
O O2 0.65161(9) 0.5072(4) 0.50781(11) 0.0713(7) Uani d . 1 . .
O O3 0.79451(10) 0.5522(5) 0.52370(13) 0.0853(9) Uani d . 1 . .
H H3 0.7728 0.5030 0.4994 0.128 Uiso calc R 1 . .
N N1 0.67212(11) 0.3711(4) 0.42833(13) 0.0574(8) Uani d . 1 . .
N N2 0.70928(10) 0.4444(4) 0.47247(13) 0.0589(8) Uani d . 1 . .
C C1 0.61233(16) 0.1276(6) 0.50638(17) 0.0735(11) Uani d . 1 . .
H H1 0.6394 0.0557 0.5075 0.088 Uiso calc R 1 . .
C C2 0.6237(3) 0.1871(7) 0.5631(2) 0.134(3) Uani d . 1 . .
H H2A 0.5998 0.2696 0.5641 0.161 Uiso calc R 1 . .
H H2B 0.6540 0.2470 0.5753 0.161 Uiso calc R 1 . .
C C3 0.6262(3) 0.0403(9) 0.6031(2) 0.159(3) Uani d . 1 . .
H H3A 0.6546 -0.0276 0.6085 0.191 Uiso calc R 1 . .
H H3B 0.6289 0.0891 0.6387 0.191 Uiso calc R 1 . .
C C4 0.5843(3) -0.0760(9) 0.5836(2) 0.137(3) Uani d . 1 . .
H H4A 0.5899 -0.1750 0.6083 0.165 Uiso calc R 1 . .
H H4B 0.5569 -0.0141 0.5852 0.165 Uiso calc R 1 . .
C C5 0.5741(2) -0.1371(6) 0.5276(2) 0.1075(18) Uani d . 1 . .
H H5A 0.5446 -0.2017 0.5155 0.129 Uiso calc R 1 . .
H H5B 0.5991 -0.2161 0.5274 0.129 Uiso calc R 1 . .
C C6 0.57024(18) 0.0080(6) 0.48669(18) 0.0939(15) Uani d . 1 . .
H H6A 0.5677 -0.0415 0.4512 0.113 Uiso calc R 1 . .
H H6B 0.5416 0.0742 0.4812 0.113 Uiso calc R 1 . .
C C7 0.55119(15) 0.5063(6) 0.41036(17) 0.0755(11) Uani d . 1 . .
H H7 0.5541 0.5965 0.4381 0.091 Uiso calc R 1 . .
C C8 0.50407(19) 0.4219(9) 0.3978(4) 0.163(3) Uani d . 1 . .
H H8A 0.5022 0.3764 0.4319 0.196 Uiso calc R 1 . .
H H8B 0.5013 0.3249 0.3728 0.196 Uiso calc R 1 . .
C C9 0.4627(2) 0.5467(11) 0.3712(4) 0.189(4) Uani d . 1 . .
H H9A 0.4331 0.4828 0.3607 0.227 Uiso calc R 1 . .
H H9B 0.4625 0.6339 0.3982 0.227 Uiso calc R 1 . .
C C10 0.4659(2) 0.6324(9) 0.3222(3) 0.154(3) Uani d . 1 . .
H H10A 0.4406 0.7171 0.3085 0.185 Uiso calc R 1 . .
H H10B 0.4616 0.5469 0.2933 0.185 Uiso calc R 1 . .
C C11 0.5115(3) 0.7192(8) 0.3344(3) 0.138(2) Uani d . 1 . .
H H11A 0.5141 0.8146 0.3598 0.166 Uiso calc R 1 . .
H H11B 0.5130 0.7670 0.3004 0.166 Uiso calc R 1 . .
C C12 0.5529(2) 0.5950(8) 0.3600(3) 0.124(2) Uani d . 1 . .
H H12A 0.5526 0.5082 0.3327 0.149 Uiso calc R 1 . .
H H12B 0.5824 0.6591 0.3698 0.149 Uiso calc R 1 . .
C C13 0.60322(16) 0.1758(5) 0.33577(16) 0.0663(10) Uani d . 1 . .
C C14 0.57067(18) 0.1090(6) 0.28635(18) 0.0838(13) Uani d . 1 . .
H H14 0.5428 0.0581 0.2863 0.101 Uiso calc R 1 . .
C C15 0.5795(2) 0.1180(7) 0.2377(2) 0.1016(17) Uani d . 1 . .
H H15 0.5575 0.0737 0.2051 0.122 Uiso calc R 1 . .
C C16 0.6205(2) 0.1918(7) 0.2375(2) 0.1091(19) Uani d . 1 . .
H H16 0.6265 0.1971 0.2047 0.131 Uiso calc R 1 . .
C C17 0.65253(19) 0.2574(6) 0.28514(19) 0.0844(14) Uani d . 1 . .
H H17 0.6802 0.3074 0.2842 0.101 Uiso calc R 1 . .
C C18 0.64529(15) 0.2524(5) 0.33554(16) 0.0633(10) Uani d . 1 . .
C C19 0.68174(14) 0.3258(4) 0.38474(16) 0.0592(9) Uani d . 1 . .
C C20 0.73134(15) 0.3514(5) 0.38609(19) 0.0770(12) Uani d . 1 . .
H H20A 0.7536 0.3110 0.4209 0.115 Uiso calc R 1 . .
H H20B 0.7367 0.4725 0.3818 0.115 Uiso calc R 1 . .
H H20C 0.7355 0.2870 0.3564 0.115 Uiso calc R 1 . .
C C21 0.69499(13) 0.5079(5) 0.51059(16) 0.0572(9) Uani d . 1 . .
C C22 0.73168(13) 0.5798(5) 0.56094(15) 0.0555(9) Uani d . 1 . .
C C23 0.78029(14) 0.5961(5) 0.56581(17) 0.0626(10) Uani d . 1 . .
C C24 0.81286(15) 0.6568(5) 0.61388(19) 0.0742(12) Uani d . 1 . .
H H24 0.8443 0.6672 0.6166 0.089 Uiso calc R 1 . .
C C25 0.80107(15) 0.7043(5) 0.65944(18) 0.0681(11) Uani d . 1 . .
C C26 0.83469(19) 0.7662(7) 0.7099(2) 0.0911(15) Uani d . 1 . .
H H26 0.8664 0.7745 0.7139 0.109 Uiso calc R 1 . .
C C27 0.8213(2) 0.8136(6) 0.7525(2) 0.1030(18) Uani d . 1 . .
H H27 0.8439 0.8551 0.7852 0.124 Uiso calc R 1 . .
C C28 0.7746(2) 0.8012(6) 0.7481(2) 0.0982(17) Uani d . 1 . .
H H28 0.7659 0.8346 0.7776 0.118 Uiso calc R 1 . .
C C29 0.74128(18) 0.7402(6) 0.70071(19) 0.0833(13) Uani d . 1 . .
H H29 0.7099 0.7313 0.6983 0.100 Uiso calc R 1 . .
C C30 0.75344(15) 0.6904(5) 0.65528(17) 0.0658(10) Uani d . 1 . .
C C31 0.71993(14) 0.6266(5) 0.60520(16) 0.0634(10) Uani d . 1 . .
H H31 0.6885 0.6159 0.6023 0.076 Uiso calc R 1 . .

loop_
_atom_site_aniso_label
_atom_site_aniso_U_11
_atom_site_aniso_U_22
_atom_site_aniso_U_33
_atom_site_aniso_U_12
_atom_site_aniso_U_13
_atom_site_aniso_U_23
Sn1 0.05673(17) 0.0795(2) 0.05493(17) -0.00534(14) 0.02301(13) -0.00016(14)
O1 0.083(2) 0.095(2) 0.0615(17) -0.0239(16) 0.0339(15) -0.0086(15)
O2 0.0561(16) 0.086(2) 0.0739(17) -0.0072(14) 0.0266(14) -0.0162(15)
O3 0.0598(18) 0.116(3) 0.085(2) 0.0003(17) 0.0322(17) -0.0030(18)
N1 0.0606(19) 0.0569(19) 0.0572(18) 0.0028(14) 0.0243(16) 0.0065(14)
N2 0.0561(19) 0.061(2) 0.0605(19) 0.0022(15) 0.0226(16) 0.0075(15)
C1 0.073(3) 0.093(3) 0.061(2) -0.004(2) 0.032(2) 0.004(2)
C2 0.196(7) 0.126(5) 0.064(3) -0.078(4) 0.028(4) 0.000(3)
C3 0.223(8) 0.165(6) 0.058(3) -0.083(6) 0.014(4) 0.016(4)
C4 0.201(7) 0.139(5) 0.073(4) -0.058(5) 0.052(4) 0.008(3)
C5 0.151(5) 0.095(4) 0.084(4) -0.030(3) 0.050(4) 0.002(3)
C6 0.108(4) 0.102(4) 0.065(3) -0.033(3) 0.024(3) -0.002(3)
C7 0.073(3) 0.083(3) 0.065(3) 0.006(2) 0.019(2) 0.000(2)
C8 0.069(4) 0.155(6) 0.271(9) 0.025(4) 0.068(5) 0.112(6)
C9 0.080(4) 0.181(8) 0.299(11) 0.028(5) 0.061(6) 0.110(8)
C10 0.105(5) 0.104(5) 0.185(8) -0.004(4) -0.030(5) 0.023(5)
C11 0.130(6) 0.107(5) 0.153(6) 0.019(4) 0.021(5) 0.051(4)
C12 0.104(4) 0.117(4) 0.150(6) 0.003(4) 0.043(4) 0.049(4)
C13 0.083(3) 0.064(2) 0.056(2) 0.000(2) 0.030(2) 0.0012(19)
C14 0.101(4) 0.085(3) 0.065(3) -0.023(3) 0.030(3) -0.013(2)
C15 0.135(5) 0.103(4) 0.063(3) -0.021(3) 0.031(3) -0.017(3)
C16 0.159(6) 0.115(4) 0.069(3) -0.038(4) 0.060(4) -0.019(3)
C17 0.116(4) 0.081(3) 0.071(3) -0.016(3) 0.052(3) -0.006(2)
C18 0.085(3) 0.053(2) 0.061(2) 0.005(2) 0.036(2) 0.0049(18)
C19 0.072(2) 0.050(2) 0.063(2) 0.0068(19) 0.033(2) 0.0122(18)
C20 0.078(3) 0.080(3) 0.087(3) 0.009(2) 0.047(3) 0.010(2)
C21 0.057(2) 0.052(2) 0.063(2) 0.0032(18) 0.0227(19) 0.0066(18)
C22 0.053(2) 0.052(2) 0.061(2) 0.0032(17) 0.0207(19) 0.0114(17)
C23 0.057(2) 0.061(2) 0.069(3) 0.0050(18) 0.022(2) 0.012(2)
C24 0.054(2) 0.073(3) 0.086(3) 0.006(2) 0.014(2) 0.012(2)
C25 0.071(3) 0.053(2) 0.068(3) 0.0006(19) 0.009(2) 0.0097(19)
C26 0.078(3) 0.090(3) 0.085(4) 0.000(3) 0.004(3) 0.005(3)
C27 0.116(5) 0.089(4) 0.076(3) -0.015(3) 0.002(3) 0.000(3)
C28 0.130(5) 0.093(4) 0.068(3) -0.022(3) 0.031(3) -0.013(3)
C29 0.094(4) 0.083(3) 0.076(3) -0.015(3) 0.035(3) -0.006(2)
C30 0.076(3) 0.052(2) 0.064(2) -0.0053(19) 0.018(2) 0.0067(19)
C31 0.061(2) 0.059(2) 0.070(3) -0.0011(18) 0.024(2) 0.0052(19)

loop_
_atom_type_symbol
_atom_type_description
_atom_type_scat_dispersion_real
_atom_type_scat_dispersion_imag
_atom_type_scat_source
C C 0.0033 0.0016 'International Tables Vol C Tables 4.2.6.8 and 6.1.1.4'
H H 0.0000 0.0000 'International Tables Vol C Tables 4.2.6.8 and 6.1.1.4'
N N 0.0061 0.0033 'International Tables Vol C Tables 4.2.6.8 and 6.1.1.4'
O O 0.0106 0.0060 'International Tables Vol C Tables 4.2.6.8 and 6.1.1.4'
Sn Sn -0.6537 1.4246 'International Tables Vol C Tables 4.2.6.8 and 6.1.1.4'

loop_
_geom_angle_atom_site_label_1
_geom_angle_atom_site_label_2
_geom_angle_atom_site_label_3
_geom_angle_site_symmetry_1
_geom_angle_site_symmetry_3
_geom_angle
_geom_angle_publ_flag
O1 Sn1 C7 . . 98.91(14) ?
O1 Sn1 C1 . . 94.19(15) ?
C7 Sn1 C1 . . 127.59(17) ?
O1 Sn1 O2 . . 154.78(11) ?
C7 Sn1 O2 . . 94.88(14) ?
C1 Sn1 O2 . . 93.98(14) ?
O1 Sn1 N1 . . 82.38(11) ?
C7 Sn1 N1 . . 116.00(14) ?
C1 Sn1 N1 . . 115.95(14) ?
O2 Sn1 N1 . . 72.59(11) ?
C13 O1 Sn1 . . 126.9(2) ?
C21 O2 Sn1 . . 112.6(2) ?
C23 O3 H3 . . 109.5 ?
C19 N1 N2 . . 116.5(3) ?
C19 N1 Sn1 . . 129.5(3) ?
N2 N1 Sn1 . . 113.7(2) ?
C21 N2 N1 . . 112.3(3) ?
C2 C1 C6 . . 113.3(4) ?
C2 C1 Sn1 . . 115.6(3) ?
C6 C1 Sn1 . . 111.6(3) ?
C2 C1 H1 . . 105.0 ?
C6 C1 H1 . . 105.0 ?
Sn1 C1 H1 . . 105.0 ?
C1 C2 C3 . . 112.8(5) ?
C1 C2 H2A . . 109.0 ?
C3 C2 H2A . . 109.0 ?
C1 C2 H2B . . 109.0 ?
C3 C2 H2B . . 109.0 ?
H2A C2 H2B . . 107.8 ?
C4 C3 C2 . . 113.2(5) ?
C4 C3 H3A . . 108.9 ?
C2 C3 H3A . . 108.9 ?
C4 C3 H3B . . 108.9 ?
C2 C3 H3B . . 108.9 ?
H3A C3 H3B . . 107.8 ?
C5 C4 C3 . . 112.5(5) ?
C5 C4 H4A . . 109.1 ?
C3 C4 H4A . . 109.1 ?
C5 C4 H4B . . 109.1 ?
C3 C4 H4B . . 109.1 ?
H4A C4 H4B . . 107.8 ?
C4 C5 C6 . . 113.2(5) ?
C4 C5 H5A . . 108.9 ?
C6 C5 H5A . . 108.9 ?
C4 C5 H5B . . 108.9 ?
C6 C5 H5B . . 108.9 ?
H5A C5 H5B . . 107.8 ?
C1 C6 C5 . . 112.0(4) ?
C1 C6 H6A . . 109.2 ?
C5 C6 H6A . . 109.2 ?
C1 C6 H6B . . 109.2 ?
C5 C6 H6B . . 109.2 ?
H6A C6 H6B . . 107.9 ?
C12 C7 C8 . . 110.0(5) ?
C12 C7 Sn1 . . 113.8(3) ?
C8 C7 Sn1 . . 111.3(3) ?
C12 C7 H7 . . 107.1 ?
C8 C7 H7 . . 107.1 ?
Sn1 C7 H7 . . 107.1 ?
C7 C8 C9 . . 112.7(5) ?
C7 C8 H8A . . 109.1 ?
C9 C8 H8A . . 109.1 ?
C7 C8 H8B . . 109.1 ?
C9 C8 H8B . . 109.1 ?
H8A C8 H8B . . 107.8 ?
C10 C9 C8 . . 111.8(7) ?
C10 C9 H9A . . 109.3 ?
C8 C9 H9A . . 109.3 ?
C10 C9 H9B . . 109.3 ?
C8 C9 H9B . . 109.3 ?
H9A C9 H9B . . 107.9 ?
C9 C10 C11 . . 112.0(6) ?
C9 C10 H10A . . 109.2 ?
C11 C10 H10A . . 109.2 ?
C9 C10 H10B . . 109.2 ?
C11 C10 H10B . . 109.2 ?
H10A C10 H10B . . 107.9 ?
C10 C11 C12 . . 111.6(5) ?
C10 C11 H11A . . 109.3 ?
C12 C11 H11A . . 109.3 ?
C10 C11 H11B . . 109.3 ?
C12 C11 H11B . . 109.3 ?
H11A C11 H11B . . 108.0 ?
C7 C12 C11 . . 112.7(5) ?
C7 C12 H12A . . 109.1 ?
C11 C12 H12A . . 109.1 ?
C7 C12 H12B . . 109.1 ?
C11 C12 H12B . . 109.1 ?
H12A C12 H12B . . 107.8 ?
O1 C13 C18 . . 123.6(4) ?
O1 C13 C14 . . 117.0(4) ?
C18 C13 C14 . . 119.3(4) ?
C15 C14 C13 . . 120.7(5) ?
C15 C14 H14 . . 119.7 ?
C13 C14 H14 . . 119.7 ?
C16 C15 C14 . . 120.1(5) ?
C16 C15 H15 . . 119.9 ?
C14 C15 H15 . . 119.9 ?
C17 C16 C15 . . 120.0(5) ?
C17 C16 H16 . . 120.0 ?
C15 C16 H16 . . 120.0 ?
C16 C17 C18 . . 122.3(5) ?
C16 C17 H17 . . 118.8 ?
C18 C17 H17 . . 118.8 ?
C17 C18 C13 . . 117.6(4) ?
C17 C18 C19 . . 118.5(4) ?
C13 C18 C19 . . 123.9(3) ?
N1 C19 C18 . . 121.3(4) ?
N1 C19 C20 . . 118.5(4) ?
C18 C19 C20 . . 120.2(4) ?
C19 C20 H20A . . 109.5 ?
C19 C20 H20B . . 109.5 ?
H20A C20 H20B . . 109.5 ?
C19 C20 H20C . . 109.5 ?
H20A C20 H20C . . 109.5 ?
H20B C20 H20C . . 109.5 ?
O2 C21 N2 . . 124.4(4) ?
O2 C21 C22 . . 118.4(3) ?
N2 C21 C22 . . 117.2(3) ?
C31 C22 C23 . . 118.3(4) ?
C31 C22 C21 . . 119.8(3) ?
C23 C22 C21 . . 121.9(4) ?
O3 C23 C24 . . 119.1(4) ?
O3 C23 C22 . . 121.5(4) ?
C24 C23 C22 . . 119.4(4) ?
C23 C24 C25 . . 122.6(4) ?
C23 C24 H24 . . 118.7 ?
C25 C24 H24 . . 118.7 ?
C24 C25 C30 . . 118.8(4) ?
C24 C25 C26 . . 123.2(5) ?
C30 C25 C26 . . 118.0(5) ?
C27 C26 C25 . . 120.9(5) ?
C27 C26 H26 . . 119.5 ?
C25 C26 H26 . . 119.5 ?
C26 C27 C28 . . 120.9(5) ?
C26 C27 H27 . . 119.5 ?
C28 C27 H27 . . 119.5 ?
C29 C28 C27 . . 120.1(5) ?
C29 C28 H28 . . 119.9 ?
C27 C28 H28 . . 119.9 ?
C28 C29 C30 . . 121.0(5) ?
C28 C29 H29 . . 119.5 ?
C30 C29 H29 . . 119.5 ?
C25 C30 C29 . . 119.0(4) ?
C25 C30 C31 . . 118.1(4) ?
C29 C30 C31 . . 122.9(4) ?
C22 C31 C30 . . 122.9(4) ?
C22 C31 H31 . . 118.6 ?
C30 C31 H31 . . 118.6 ?

loop_
_geom_bond_atom_site_label_1
_geom_bond_atom_site_label_2
_geom_bond_site_symmetry_2
_geom_bond_distance
_geom_bond_publ_flag
Sn1 O1 . 2.063(3) ?
Sn1 C7 . 2.136(4) ?
Sn1 C1 . 2.147(4) ?
Sn1 O2 . 2.162(3) ?
Sn1 N1 . 2.187(3) ?
O1 C13 . 1.322(5) ?
O2 C21 . 1.287(4) ?
O3 C23 . 1.350(5) ?
O3 H3 . 0.82 ?
N1 C19 . 1.309(5) ?
N1 N2 . 1.398(4) ?
N2 C21 . 1.306(5) ?
C1 C2 . 1.455(6) ?
C1 C6 . 1.502(6) ?
C1 H1 . 0.98 ?
C2 C3 . 1.515(7) ?
C2 H2A . 0.97 ?
C2 H2B . 0.97 ?
C3 C4 . 1.483(8) ?
C3 H3A . 0.97 ?
C3 H3B . 0.97 ?
C4 C5 . 1.447(7) ?
C4 H4A . 0.97 ?
C4 H4B . 0.97 ?
C5 C6 . 1.514(6) ?
C5 H5A . 0.97 ?
C5 H5B . 0.97 ?
C6 H6A . 0.97 ?
C6 H6B . 0.97 ?
C7 C12 . 1.487(7) ?
C7 C8 . 1.491(7) ?
C7 H7 . 0.98 ?
C8 C9 . 1.529(8) ?
C8 H8A . 0.97 ?
C8 H8B . 0.97 ?
C9 C10 . 1.463(10) ?
C9 H9A . 0.97 ?
C9 H9B . 0.97 ?
C10 C11 . 1.460(9) ?
C10 H10A . 0.97 ?
C10 H10B . 0.97 ?
C11 C12 . 1.523(8) ?
C11 H11A . 0.97 ?
C11 H11B . 0.97 ?
C12 H12A . 0.97 ?
C12 H12B . 0.97 ?
C13 C18 . 1.404(6) ?
C13 C14 . 1.398(6) ?
C14 C15 . 1.378(6) ?
C14 H14 . 0.93 ?
C15 C16 . 1.367(8) ?
C15 H15 . 0.93 ?
C16 C17 . 1.359(7) ?
C16 H16 . 0.93 ?
C17 C18 . 1.398(6) ?
C17 H17 . 0.93 ?
C18 C19 . 1.461(6) ?
C19 C20 . 1.501(5) ?
C20 H20A . 0.96 ?
C20 H20B . 0.96 ?
C20 H20C . 0.96 ?
C21 C22 . 1.478(5) ?
C22 C31 . 1.364(5) ?
C22 C23 . 1.434(5) ?
C23 C24 . 1.358(6) ?
C24 C25 . 1.397(6) ?
C24 H24 . 0.93 ?
C25 C30 . 1.409(6) ?
C25 C26 . 1.415(6) ?
C26 C27 . 1.354(7) ?
C26 H26 . 0.93 ?
C27 C28 . 1.377(8) ?
C27 H27 . 0.93 ?
C28 C29 . 1.357(6) ?
C28 H28 . 0.93 ?
C29 C30 . 1.405(6) ?
C29 H29 . 0.93 ?
C30 C31 . 1.412(5) ?
C31 H31 . 0.93 ?

loop_
_geom_hbond_atom_site_label_D
_geom_hbond_atom_site_label_H
_geom_hbond_atom_site_label_A
_geom_hbond_site_symmetry_A
_geom_hbond_distance_DH
_geom_hbond_distance_HA
_geom_hbond_distance_DA
_geom_hbond_angle_DHA
_geom_hbond_publ_flag
O3 H3 N2 . 0.82 1.85 2.571(4) 147 no

loop_
_geom_torsion_atom_site_label_1
_geom_torsion_atom_site_label_2
_geom_torsion_atom_site_label_3
_geom_torsion_atom_site_label_4
_geom_torsion_site_symmetry_1
_geom_torsion_site_symmetry_2
_geom_torsion_site_symmetry_3
_geom_torsion_site_symmetry_4
_geom_torsion
_geom_torsion_publ_flag
C7 Sn1 O1 C13 . . . . 78.9(4) ?
C1 Sn1 O1 C13 . . . . -152.0(4) ?
O2 Sn1 O1 C13 . . . . -43.4(5) ?
N1 Sn1 O1 C13 . . . . -36.4(3) ?
O1 Sn1 O2 C21 . . . . -9.9(4) ?
C7 Sn1 O2 C21 . . . . -133.0(3) ?
C1 Sn1 O2 C21 . . . . 98.7(3) ?
N1 Sn1 O2 C21 . . . . -17.3(2) ?
O1 Sn1 N1 C19 . . . . 13.7(3) ?
C7 Sn1 N1 C19 . . . . -82.5(3) ?
C1 Sn1 N1 C19 . . . . 104.7(3) ?
O2 Sn1 N1 C19 . . . . -169.5(3) ?
O1 Sn1 N1 N2 . . . . -159.7(2) ?
C7 Sn1 N1 N2 . . . . 104.0(2) ?
C1 Sn1 N1 N2 . . . . -68.8(3) ?
O2 Sn1 N1 N2 . . . . 17.1(2) ?
C19 N1 N2 C21 . . . . 170.9(3) ?
Sn1 N1 N2 C21 . . . . -14.8(3) ?
O1 Sn1 C1 C2 . . . . 178.9(5) ?
C7 Sn1 C1 C2 . . . . -76.5(5) ?
O2 Sn1 C1 C2 . . . . 22.8(5) ?
N1 Sn1 C1 C2 . . . . 95.4(5) ?
O1 Sn1 C1 C6 . . . . -49.6(3) ?
C7 Sn1 C1 C6 . . . . 55.0(4) ?
O2 Sn1 C1 C6 . . . . 154.3(3) ?
N1 Sn1 C1 C6 . . . . -133.2(3) ?
C6 C1 C2 C3 . . . . 49.2(8) ?
Sn1 C1 C2 C3 . . . . 179.9(5) ?
C1 C2 C3 C4 . . . . -49.9(10) ?
C2 C3 C4 C5 . . . . 51.4(9) ?
C3 C4 C5 C6 . . . . -52.4(9) ?
C2 C1 C6 C5 . . . . -49.8(6) ?
Sn1 C1 C6 C5 . . . . 177.6(4) ?
C4 C5 C6 C1 . . . . 51.4(7) ?
O1 Sn1 C7 C12 . . . . -62.2(4) ?
C1 Sn1 C7 C12 . . . . -164.5(4) ?
O2 Sn1 C7 C12 . . . . 96.6(4) ?
N1 Sn1 C7 C12 . . . . 23.6(4) ?
O1 Sn1 C7 C8 . . . . 62.9(5) ?
C1 Sn1 C7 C8 . . . . -39.4(5) ?
O2 Sn1 C7 C8 . . . . -138.3(4) ?
N1 Sn1 C7 C8 . . . . 148.7(4) ?
C12 C7 C8 C9 . . . . -52.2(9) ?
Sn1 C7 C8 C9 . . . . -179.4(6) ?
C7 C8 C9 C10 . . . . 53.5(10) ?
C8 C9 C10 C11 . . . . -54.2(10) ?
C9 C10 C11 C12 . . . . 54.9(10) ?
C8 C7 C12 C11 . . . . 52.9(7) ?
Sn1 C7 C12 C11 . . . . 178.7(4) ?
C10 C11 C12 C7 . . . . -54.9(9) ?
Sn1 O1 C13 C18 . . . . 38.1(6) ?
Sn1 O1 C13 C14 . . . . -145.0(3) ?
O1 C13 C14 C15 . . . . -177.2(4) ?
C18 C13 C14 C15 . . . . -0.1(7) ?
C13 C14 C15 C16 . . . . 0.4(8) ?
C14 C15 C16 C17 . . . . -0.4(9) ?
C15 C16 C17 C18 . . . . 0.1(9) ?
C16 C17 C18 C13 . . . . 0.2(7) ?
C16 C17 C18 C19 . . . . 179.8(5) ?
O1 C13 C18 C17 . . . . 176.7(4) ?
C14 C13 C18 C17 . . . . -0.2(6) ?
O1 C13 C18 C19 . . . . -3.0(6) ?
C14 C13 C18 C19 . . . . -179.9(4) ?
N2 N1 C19 C18 . . . . -178.3(3) ?
Sn1 N1 C19 C18 . . . . 8.4(5) ?
N2 N1 C19 C20 . . . . 1.5(5) ?
Sn1 N1 C19 C20 . . . . -171.8(2) ?
C17 C18 C19 N1 . . . . 160.1(4) ?
C13 C18 C19 N1 . . . . -20.3(6) ?
C17 C18 C19 C20 . . . . -19.7(6) ?
C13 C18 C19 C20 . . . . 159.9(4) ?
Sn1 O2 C21 N2 . . . . 16.8(5) ?
Sn1 O2 C21 C22 . . . . -161.0(2) ?
N1 N2 C21 O2 . . . . -1.3(5) ?
N1 N2 C21 C22 . . . . 176.5(3) ?
O2 C21 C22 C31 . . . . 6.7(5) ?
N2 C21 C22 C31 . . . . -171.3(3) ?
O2 C21 C22 C23 . . . . -175.8(3) ?
N2 C21 C22 C23 . . . . 6.3(5) ?
C31 C22 C23 O3 . . . . 180.0(4) ?
C21 C22 C23 O3 . . . . 2.4(6) ?
C31 C22 C23 C24 . . . . 0.1(5) ?
C21 C22 C23 C24 . . . . -177.5(4) ?
O3 C23 C24 C25 . . . . -179.7(4) ?
C22 C23 C24 C25 . . . . 0.2(6) ?
C23 C24 C25 C30 . . . . -0.7(6) ?
C23 C24 C25 C26 . . . . 179.4(4) ?
C24 C25 C26 C27 . . . . 178.8(4) ?
C30 C25 C26 C27 . . . . -1.2(7) ?
C25 C26 C27 C28 . . . . 0.7(8) ?
C26 C27 C28 C29 . . . . 0.2(8) ?
C27 C28 C29 C30 . . . . -0.6(8) ?
C24 C25 C30 C29 . . . . -179.1(4) ?
C26 C25 C30 C29 . . . . 0.8(6) ?
C24 C25 C30 C31 . . . . 0.9(5) ?
C26 C25 C30 C31 . . . . -179.2(4) ?
C28 C29 C30 C25 . . . . 0.1(7) ?
C28 C29 C30 C31 . . . . -179.9(4) ?
C23 C22 C31 C30 . . . . 0.2(6) ?
C21 C22 C31 C30 . . . . 177.8(3) ?
C25 C30 C31 C22 . . . . -0.6(6) ?
C29 C30 C31 C22 . . . . 179.4(4) ?
